data_2104841
loop_
_publ_author_name
'Takayama, Terufumi'
'Mitsumori, Takahiro'
'Kawano, Masaki'
'Sekine, Akiko'
'Uekusa, Hidehiro'
'Ohashi, Yuji'
'Sugawara, Tadashi'

_publ_section_title
;
 Direct observation of arylnitrene formation in the photoreaction of
 arylazide crystals
;
_journal_issue 6
_journal_name_full 'Acta Crystallographica Section B'
_journal_page_first 639
_journal_page_last 646
_journal_paper_doi 10.1107/S0108768110036608
_journal_volume 66
_journal_year 2010
_chemical_formula_moiety 'C6 H2 Br3 N3'
_chemical_formula_sum 'C6 H2 Br3 N3'
_chemical_formula_weight 355.84
_chemical_melting_point ?
_chemical_name_common
;
 2,4,6-tribromophenyl azide
;
_chemical_name_systematic
;
 2,4,6-tribromophenyl azide
;
_space_group_IT_number 14
_symmetry_cell_setting monoclinic
_symmetry_space_group_name_Hall '-P 2yn'
_symmetry_space_group_name_H-M 'P 1 21/n 1'
_atom_sites_solution_hydrogens difmap
_atom_sites_solution_primary direct
_atom_sites_solution_secondary difmap
_audit_creation_method SHELXL-97
_cell_angle_alpha 90.00
_cell_angle_beta 95.6650(10)
_cell_angle_gamma 90.00
_cell_formula_units_Z 4
_cell_length_a 3.89180(10)
_cell_length_b 14.6900(3)
_cell_length_c 15.6965(4)
_cell_measurement_temperature 80(2)
_cell_volume 892.99(4)
_computing_cell_refinement 'Siemens SMART'
_computing_data_collection 'Siemens SMART'
_computing_data_reduction 'Siemens SAINT & SADABS'
_computing_molecular_graphics 'ORTEP3 for Window (Farrugia,1998)'
_computing_publication_material SHELXTL97
_computing_structure_refinement 'SHELXL-97 (Sheldrick, 1997)'
_computing_structure_solution 'SHELXS-97 (Sheldrick, 1990)'
_diffrn_ambient_temperature 80(2)
_diffrn_measured_fraction_theta_full 0.997
_diffrn_measured_fraction_theta_max 0.997
_diffrn_measurement_device_type 'Bruker SMART CCD area detector system'
_diffrn_measurement_method 'omega scans'
_diffrn_radiation_monochromator graphite
_diffrn_radiation_source 'rotating anode'
_diffrn_radiation_type MoK\a
_diffrn_radiation_wavelength 0.71073
_diffrn_reflns_av_R_equivalents 0.0410
_diffrn_reflns_av_sigmaI/netI 0.0276
_diffrn_reflns_limit_h_max 5
_diffrn_reflns_limit_h_min -5
_diffrn_reflns_limit_k_max 20
_diffrn_reflns_limit_k_min -20
_diffrn_reflns_limit_l_max 21
_diffrn_reflns_limit_l_min -21
_diffrn_reflns_number 14037
_diffrn_reflns_theta_full 30.00
_diffrn_reflns_theta_max 30.00
_diffrn_reflns_theta_min 1.90
_exptl_absorpt_coefficient_mu 13.496
_exptl_absorpt_correction_T_max 0.2367
_exptl_absorpt_correction_T_min 0.1068
_exptl_absorpt_correction_type empirical
_exptl_absorpt_process_details 'Program SADABS was used. '
_exptl_crystal_colour colorless
_exptl_crystal_density_diffrn 2.647
_exptl_crystal_density_meas ?
_exptl_crystal_density_method 'not measured'
_exptl_crystal_description block
_exptl_crystal_F_000 656
_exptl_crystal_size_max 0.30
_exptl_crystal_size_mid 0.15
_exptl_crystal_size_min 0.15
_refine_diff_density_max 0.789
_refine_diff_density_min -1.346
_refine_ls_extinction_method none
_refine_ls_goodness_of_fit_ref 1.019
_refine_ls_hydrogen_treatment refxyz
_refine_ls_matrix_type full
_refine_ls_number_parameters 115
_refine_ls_number_reflns 2611
_refine_ls_number_restraints 0
_refine_ls_restrained_S_all 1.019
_refine_ls_R_factor_all 0.0269
_refine_ls_R_factor_gt 0.0224
_refine_ls_shift/su_max 0.002
_refine_ls_shift/su_mean 0.000
_refine_ls_structure_factor_coef Fsqd
_refine_ls_weighting_details 'calc w=1/[\s^2^(Fo^2^)+(0.0319P)^2^+0.0000P] where P=(Fo^2^+2Fc^2^)/3'
_refine_ls_weighting_scheme calc
_refine_ls_wR_factor_gt 0.0526
_refine_ls_wR_factor_ref 0.0536
_reflns_number_gt 2312
_reflns_number_total 2611
_reflns_threshold_expression >2sigma(I)
_cod_data_source_file og5042.cif
_cod_data_source_block 8
_cod_depositor_comments
;
The following automatic conversions were performed:

'_chemical_melting_point' value 'not measured' was changed to '?' -
the value is undefined or not given.

Automatic conversion script
Id: cif_fix_values 1646 2011-03-28 12:23:43Z adriana 

The following automatic conversions were performed:

'_exptl_crystal_density_meas' value 'not measured' was changed to '?'
- the value is perceived as not measured.

Automatic conversion script
Id: cif_fix_values 3008 2015-01-20 13:52:24Z robertas 
;
_cod_original_sg_symbol_H-M P21/n
_cod_database_code 2104841

loop_
_symmetry_equiv_pos_as_xyz
'x, y, z'
'-x+1/2, y+1/2, -z+1/2'
'-x, -y, -z'
'x-1/2, -y-1/2, z-1/2'

loop_
_atom_site_type_symbol
_atom_site_label
_atom_site_fract_x
_atom_site_fract_y
_atom_site_fract_z
_atom_site_U_iso_or_equiv
_atom_site_adp_type
_atom_site_calc_flag
_atom_site_refinement_flags
_atom_site_occupancy
_atom_site_disorder_assembly
_atom_site_disorder_group
Br Br1 0.03359(6) 0.956250(15) 0.616004(14) 0.01120(6) Uani d . 1 . .
Br Br2 0.69874(6) 0.848289(15) 0.937789(15) 0.01232(6) Uani d . 1 . .
Br Br3 0.68958(6) 1.220660(15) 0.845804(15) 0.01360(6) Uani d . 1 . .
N N1 0.2794(6) 1.15350(13) 0.68202(14) 0.0148(4) Uani d . 1 . .
N N2 0.3569(6) 1.14630(13) 0.60688(14) 0.0134(4) Uani d . 1 . .
N N3 0.4109(6) 1.15073(14) 0.53728(14) 0.0186(4) Uani d . 1 . .
C C1 0.3788(6) 1.07921(15) 0.73877(14) 0.0103(4) Uani d . 1 . .
C C2 0.2857(6) 0.98809(16) 0.72162(14) 0.0102(4) Uani d . 1 . .
C C3 0.3772(6) 0.91843(16) 0.78010(15) 0.0105(4) Uani d . 1 . .
H H3 0.303(8) 0.858(2) 0.765(2) 0.013 Uiso d . 1 . .
C C4 0.5603(6) 0.94159(15) 0.85789(14) 0.0100(4) Uani d . 1 . .
C C5 0.6508(6) 1.03113(16) 0.87822(15) 0.0108(4) Uani d . 1 . .
H H5 0.790(8) 1.044(2) 0.9342(19) 0.013 Uiso d . 1 . .
C C6 0.5596(6) 1.09905(15) 0.81822(15) 0.0104(4) Uani d . 1 . .

loop_
_atom_site_aniso_label
_atom_site_aniso_U_11
_atom_site_aniso_U_22
_atom_site_aniso_U_33
_atom_site_aniso_U_12
_atom_site_aniso_U_13
_atom_site_aniso_U_23
Br1 0.01419(11) 0.01097(11) 0.00801(11) -0.00163(8) -0.00116(8) -0.00080(7)
Br2 0.01533(11) 0.01002(11) 0.01106(11) 0.00169(8) -0.00145(8) 0.00221(8)
Br3 0.01858(12) 0.00777(11) 0.01415(12) -0.00196(8) 0.00005(8) -0.00199(8)
N1 0.0241(10) 0.0106(9) 0.0096(9) 0.0035(8) 0.0010(8) 0.0014(7)
N2 0.0188(10) 0.0078(9) 0.0130(10) -0.0019(7) -0.0006(8) 0.0000(7)
N3 0.0309(12) 0.0127(10) 0.0120(10) -0.0032(8) 0.0010(9) 0.0008(8)
C1 0.0122(10) 0.0095(10) 0.0092(10) 0.0021(8) 0.0002(8) -0.0006(8)
C2 0.0118(9) 0.0110(10) 0.0076(10) 0.0003(8) 0.0001(8) -0.0013(8)
C3 0.0112(10) 0.0106(10) 0.0100(10) -0.0003(8) 0.0015(8) -0.0015(8)
C4 0.0104(9) 0.0097(10) 0.0100(10) 0.0021(8) 0.0014(8) 0.0020(8)
C5 0.0117(9) 0.0130(10) 0.0075(10) 0.0014(8) 0.0001(8) -0.0017(8)
C6 0.0116(9) 0.0082(10) 0.0112(10) -0.0004(7) 0.0007(8) -0.0025(8)

loop_
_atom_type_symbol
_atom_type_description
_atom_type_scat_dispersion_real
_atom_type_scat_dispersion_imag
_atom_type_scat_source
C C 0.0033 0.0016 'International Tables Vol C Tables 4.2.6.8 and 6.1.1.4'
H H 0.0000 0.0000 'International Tables Vol C Tables 4.2.6.8 and 6.1.1.4'
N N 0.0061 0.0033 'International Tables Vol C Tables 4.2.6.8 and 6.1.1.4'
Br Br -0.2901 2.4595 'International Tables Vol C Tables 4.2.6.8 and 6.1.1.4'

loop_
_geom_angle_atom_site_label_1
_geom_angle_atom_site_label_2
_geom_angle_atom_site_label_3
_geom_angle_site_symmetry_1
_geom_angle_site_symmetry_3
_geom_angle
_geom_angle_publ_flag
N2 N1 C1 . . 116.43(19) ?
N3 N2 N1 . . 171.2(2) ?
C6 C1 C2 . . 117.8(2) ?
C6 C1 N1 . . 118.3(2) ?
C2 C1 N1 . . 123.8(2) ?
C3 C2 C1 . . 121.8(2) ?
C3 C2 Br1 . . 117.98(17) ?
C1 C2 Br1 . . 120.18(17) ?
C4 C3 C2 . . 118.1(2) ?
C4 C3 H3 . . 124.0(19) ?
C2 C3 H3 . . 117.8(19) ?
C5 C4 C3 . . 121.9(2) ?
C5 C4 Br2 . . 118.82(17) ?
C3 C4 Br2 . . 119.30(17) ?
C4 C5 C6 . . 118.7(2) ?
C4 C5 H5 . . 118.9(17) ?
C6 C5 H5 . . 122.3(17) ?
C5 C6 C1 . . 121.6(2) ?
C5 C6 Br3 . . 118.43(17) ?
C1 C6 Br3 . . 119.93(17) ?

loop_
_geom_bond_atom_site_label_1
_geom_bond_atom_site_label_2
_geom_bond_site_symmetry_2
_geom_bond_distance
_geom_bond_publ_flag
Br1 C2 . 1.900(2) ?
Br2 C4 . 1.900(2) ?
Br3 C6 . 1.895(2) ?
N1 N2 . 1.250(3) ?
N1 C1 . 1.437(3) ?
N2 N3 . 1.135(3) ?
C1 C6 . 1.401(3) ?
C1 C2 . 1.406(3) ?
C2 C3 . 1.397(3) ?
C3 C4 . 1.394(3) ?
C3 H3 . 0.96(3) ?
C4 C5 . 1.391(3) ?
C5 C6 . 1.394(3) ?
C5 H5 . 1.01(3) ?

loop_
_geom_torsion_atom_site_label_1
_geom_torsion_atom_site_label_2
_geom_torsion_atom_site_label_3
_geom_torsion_atom_site_label_4
_geom_torsion_site_symmetry_1
_geom_torsion_site_symmetry_2
_geom_torsion_site_symmetry_3
_geom_torsion_site_symmetry_4
_geom_torsion
_geom_torsion_publ_flag
C1 N1 N2 N3 . . . . -175.5(17) ?
N2 N1 C1 C6 . . . . 129.3(2) ?
N2 N1 C1 C2 . . . . -55.0(3) ?
C6 C1 C2 C3 . . . . -1.9(3) ?
N1 C1 C2 C3 . . . . -177.6(2) ?
C6 C1 C2 Br1 . . . . 178.98(17) ?
N1 C1 C2 Br1 . . . . 3.3(3) ?
C1 C2 C3 C4 . . . . 1.2(3) ?
Br1 C2 C3 C4 . . . . -179.60(17) ?
C2 C3 C4 C5 . . . . 0.3(3) ?
C2 C3 C4 Br2 . . . . -178.48(17) ?
C3 C4 C5 C6 . . . . -1.0(3) ?
Br2 C4 C5 C6 . . . . 177.73(17) ?
C4 C5 C6 C1 . . . . 0.3(3) ?
C4 C5 C6 Br3 . . . . -179.14(17) ?
C2 C1 C6 C5 . . . . 1.1(3) ?
N1 C1 C6 C5 . . . . 177.0(2) ?
C2 C1 C6 Br3 . . . . -179.47(17) ?
N1 C1 C6 Br3 . . . . -3.5(3) ?

loop_
_cod_related_entry_id
_cod_related_entry_database
_cod_related_entry_code
1 ChemSpider 145905
